data_4081817
loop_
_publ_author_name
'Pusztai, Erika'
'Albright, Haley'
'Cai, Yuanjing'
'Hu, Rongrong'
'West, Robert'
'Tang, Ben Zhong'
'Guzei, Ilia A.'

_publ_section_title
;
 Synthesis and Photophysical Properties of Two Strongly Fluorescent
 Bis(diquinaldinatoalumino)-9-silafluorenes
;
_journal_issue 23
_journal_name_full Organometallics
_journal_page_first 6871
_journal_paper_doi 10.1021/om4005803
_journal_volume 32
_journal_year 2013
_chemical_formula_moiety '3.39(C H2 Cl2), 0.22(Cl), C52 H40 Al2 N4 O6 Si'
_chemical_formula_sum 'C55.39 H46.78 Al2 Cl7 N4 O6 Si'
_chemical_formula_weight 1194.63
_space_group_crystal_system triclinic
_space_group_IT_number 2
_space_group_name_Hall '-P 1'
_space_group_name_H-M_alt 'P -1'
_symmetry_space_group_name_Hall '-P 1'
_symmetry_space_group_name_H-M 'P -1'
_atom_sites_solution_hydrogens geom
_atom_sites_solution_primary direct
_atom_sites_solution_secondary difmap
_cell_angle_alpha 85.49(2)
_cell_angle_beta 67.99(3)
_cell_angle_gamma 86.80(2)
_cell_formula_units_Z 2
_cell_length_a 13.291(4)
_cell_length_b 14.807(4)
_cell_length_c 15.409(5)
_cell_measurement_reflns_used 8213
_cell_measurement_temperature 100
_cell_measurement_theta_max 26.053
_cell_measurement_theta_min 2.184
_cell_volume 2801.6(16)
_computing_cell_refinement 'Bruker SAINT'
_computing_data_collection 'Bruker APEX2'
_computing_data_reduction 'SAINT v7.68A (Bruker, 2009)'
_computing_molecular_graphics
;
O. V. Dolomanov, L. J. Bourhis, R. J. Gildea, J. A. K. Howard and H. Puschmann,
OLEX2: a complete structure solution, refinement and analysis program.
J. Appl. Cryst. (2009). 42, 339-341.
;
_computing_publication_material
;
O. V. Dolomanov, L. J. Bourhis, R. J. Gildea, J. A. K. Howard and H. Puschmann,
OLEX2: a complete structure solution, refinement and analysis program.
J. Appl. Cryst. (2009). 42, 339-341.
;
_computing_structure_refinement
;
XLMP, G.M. Sheldrick, Acta Cryst.
(2008). A64, 112-122
;
_computing_structure_solution
;
XS, G.M. Sheldrick, Acta Cryst.
(2008). A64, 112-122
;
_diffrn_ambient_temperature 100
_diffrn_detector 'Bruker APEX2 area detector'
_diffrn_detector_area_resol_mean 7.9
_diffrn_detector_type 'CCD area detector'
_diffrn_measured_fraction_theta_full 0.997
_diffrn_measured_fraction_theta_max 0.992
_diffrn_measurement_device 'three-circle diffractometer'
_diffrn_measurement_device_type 'Bruker SMART APEX2 area detector'
_diffrn_measurement_method '\w and \f scans'
_diffrn_radiation_monochromator 'mirror optics'
_diffrn_radiation_probe x-ray
_diffrn_radiation_type 'Mo K\a'
_diffrn_radiation_wavelength 0.71073
_diffrn_radiation_xray_symbol K-L~3~
_diffrn_reflns_av_R_equivalents 0.0590
_diffrn_reflns_av_unetI/netI 0.0531
_diffrn_reflns_limit_h_max 16
_diffrn_reflns_limit_h_min -16
_diffrn_reflns_limit_k_max 18
_diffrn_reflns_limit_k_min -18
_diffrn_reflns_limit_l_max 18
_diffrn_reflns_limit_l_min -19
_diffrn_reflns_number 49663
_diffrn_reflns_theta_full 25.00
_diffrn_reflns_theta_max 26.43
_diffrn_reflns_theta_min 1.65
_diffrn_source 'microfocus sealed X-ray tube'
_diffrn_source_type 'Incoatec I\ms'
_diffrn_standards_number 0
_exptl_absorpt_coefficient_mu 0.461
_exptl_absorpt_correction_T_max 0.7454
_exptl_absorpt_correction_T_min 0.6526
_exptl_absorpt_correction_type multi-scan
_exptl_absorpt_process_details
;
SADABS-2009/1 (Bruker,2010) was used for absorption correction.
wR2(int) was 0.0686 before and 0.0524 after correction.
The Ratio of minimum to maximum transmission is 0.8755.
The \l/2 correction factor is Not present.
;
_exptl_crystal_colour colourless
_exptl_crystal_colour_primary colourless
_exptl_crystal_density_diffrn 1.416
_exptl_crystal_density_method 'not measured'
_exptl_crystal_description block
_exptl_crystal_F_000 1228.24
_exptl_crystal_size_max 0.12
_exptl_crystal_size_mid 0.11
_exptl_crystal_size_min 0.11
_refine_diff_density_max 1.013
_refine_diff_density_min -0.932
_refine_diff_density_rms 0.088
_refine_ls_extinction_method none
_refine_ls_goodness_of_fit_ref 0.990
_refine_ls_hydrogen_treatment constr
_refine_ls_matrix_type full
_refine_ls_number_parameters 740
_refine_ls_number_reflns 11449
_refine_ls_number_restraints 20
_refine_ls_restrained_S_all 0.992
_refine_ls_R_factor_all 0.0965
_refine_ls_R_factor_gt 0.0672
_refine_ls_shift/su_max 0.000
_refine_ls_shift/su_mean 0.000
_refine_ls_structure_factor_coef Fsqd
_refine_ls_weighting_details 'calc w=1/[\s^2^(Fo^2^)+(0.0823P)^2^+7.8623P] where P=(Fo^2^+2Fc^2^)/3'
_refine_ls_weighting_scheme calc
_refine_ls_wR_factor_gt 0.1655
_refine_ls_wR_factor_ref 0.1841
_reflns_number_gt 8341
_reflns_number_total 11449
_reflns_threshold_expression >2sigma(I)
_cod_data_source_file om4005803_si_002.cif
_cod_data_source_block west251c
_cod_depositor_comments
;
The following automatic conversions were performed:

data name '_iucr_refine_instruction_details' was replaced with
'_iucr_refine_instructions_details' as specified in the replacement
file 'data/replacement-values/replacement_tags.lst'.

Automatic conversion script
Id: cif_correct_tags 9268 2022-04-12 08:56:07Z antanas 
;
_cod_database_code 4081817

loop_
_space_group_symop_id
_space_group_symop_operation_xyz
1 'x, y, z'
2 '-x, -y, -z'

loop_
_atom_site_label
_atom_site_type_symbol
_atom_site_fract_x
_atom_site_fract_y
_atom_site_fract_z
_atom_site_U_iso_or_equiv
_atom_site_adp_type
_atom_site_occupancy
_atom_site_symmetry_multiplicity
_atom_site_calc_flag
_atom_site_refinement_flags
_atom_site_disorder_assembly
_atom_site_disorder_group
Cl1 Cl 0.70577(17) 0.42529(15) 0.59395(14) 0.0525(7) Uani 0.629(4) 1 d P A 1
Cl2 Cl 0.5013(3) 0.39600(13) 0.57957(13) 0.0421(6) Uani 0.629(4) 1 d P A 1
C1S C 0.5674(8) 0.4590(6) 0.6327(6) 0.051(2) Uani 0.629(4) 1 d P A 1
H1SA H 0.5335 0.4490 0.7018 0.061 Uiso 0.629(4) 1 calc PR A 1
H1SB H 0.5603 0.5244 0.6162 0.061 Uiso 0.629(4) 1 calc PR A 1
Cl3 Cl 0.5494(8) 0.4024(7) 0.5725(7) 0.088(4) Uiso 0.219(5) 1 d PG B 2
Cl4 Cl 0.3746(5) 0.5092(4) 0.7048(5) 0.057(2) Uiso 0.219(5) 1 d PG B 2
C2S C 0.5153(5) 0.4863(15) 0.6544(16) 0.062(9) Uiso 0.219(5) 1 d PG B 2
H2SA H 0.5543 0.5484 0.6183 0.075 Uiso 0.219(5) 1 d PG B 2
H2SB H 0.5432 0.4628 0.7102 0.075 Uiso 0.219(5) 1 d PG B 2
Cl5 Cl 0.29716(18) 0.53293(14) 0.75143(14) 0.0420(7) Uani 0.541(4) 1 d PG C 3
Cl6 Cl 0.1266(3) 0.4884(3) 0.6855(2) 0.0840(13) Uani 0.541(4) 1 d PG C 3
C3S C 0.2517(4) 0.5405(5) 0.6575(2) 0.042(2) Uani 0.541(4) 1 d PG C 3
H3SA H 0.3118 0.5069 0.5995 0.050 Uiso 0.541(4) 1 d PG C 3
H3SB H 0.2414 0.6117 0.6389 0.050 Uiso 0.541(4) 1 d PG C 3
Cl7 Cl 0.4123(11) 0.7112(13) 0.5759(10) 0.057(4) Uiso 0.106(6) 1 d PG D 4
Cl8 Cl 0.2080(15) 0.7529(18) 0.7302(14) 0.057(4) Uiso 0.106(6) 1 d PG D 4
C4S C 0.343(2) 0.710(4) 0.6982(9) 0.057(4) Uiso 0.106(6) 1 d PG D 4
H4SA H 0.3855 0.7528 0.7264 0.069 Uiso 0.106(6) 1 d PG D 4
H4SB H 0.3404 0.6409 0.7268 0.069 Uiso 0.106(6) 1 d PG D 4
Cl9 Cl 0.18823(13) 0.75880(19) 0.75473(12) 0.0465(5) Uani 0.796(6) 1 d PG E 5
Cl10 Cl 0.39269(11) 0.76968(18) 0.59130(10) 0.0537(8) Uani 0.796(6) 1 d PG E 5
C5S C 0.32972(15) 0.7712(5) 0.71410(10) 0.0478(16) Uani 0.796(6) 1 d PG E 5
H5SA H 0.3637 0.7152 0.7451 0.057 Uiso 0.796(6) 1 d PG E 5
H5SB H 0.3450 0.8358 0.7347 0.057 Uiso 0.796(6) 1 d PG E 5
Cl11 Cl 0.9032(13) 1.4709(11) 0.2950(7) 0.090 Uiso 0.165(4) 1 d PG F 6
Cl12 Cl 0.8494(10) 1.4449(9) 0.4979(7) 0.090 Uiso 0.165(4) 1 d PG F 6
C6S C 0.8074(19) 1.432(3) 0.4041(10) 0.090 Uiso 0.165(4) 1 d PG F 6
H6SA H 0.7326 1.4718 0.4164 0.108 Uiso 0.165(4) 1 d PG F 6
H6SB H 0.7956 1.3610 0.4013 0.108 Uiso 0.165(4) 1 d PG F 6
Cl13 Cl 0.9020(17) 1.4470(16) 0.3503(14) 0.090 Uiso 0.095(3) 1 d PG G -1
Cl14 Cl 1.0022(17) 1.4335(15) 0.4913(14) 0.090 Uiso 0.095(3) 1 d PG G -1
C7S C 0.924(6) 1.501(2) 0.439(4) 0.090 Uiso 0.095(3) 1 d PG G -1
H7SA H 0.9678 1.5625 0.4080 0.108 Uiso 0.095(3) 1 d PG G -1
H7SB H 0.8461 1.5155 0.4931 0.108 Uiso 0.095(3) 1 d PG G -1
Cl15 Cl 1.0885(7) 1.2405(6) 0.6995(6) 0.090 Uiso 0.224(4) 1 d PG H 7
Cl16 Cl 0.8808(10) 1.3059(11) 0.8345(8) 0.090 Uiso 0.224(4) 1 d PG H 7
C8S C 0.9460(7) 1.238(2) 0.7397(19) 0.090 Uiso 0.224(4) 1 d PG H 7
H8SA H 0.9223 1.1682 0.7627 0.108 Uiso 0.224(4) 1 d PG H 7
H8SB H 0.9212 1.2622 0.6823 0.108 Uiso 0.224(4) 1 d PG H 7
Cl17 Cl 0.9079(4) 1.2944(2) 0.82723(13) 0.0846(14) Uani 0.616(4) 1 d PGU I 8
Cl18 Cl 0.96716(19) 1.33877(12) 0.62561(12) 0.0514(7) Uani 0.616(4) 1 d PGU I 8
C9S C 0.9773(5) 1.2589(2) 0.71303(16) 0.0411(19) Uani 0.616(4) 1 d PGU I 8
H9SA H 0.9420 1.1966 0.7068 0.049 Uiso 0.616(4) 1 d PG I 8
H9SB H 1.0624 1.2488 0.7024 0.049 Uiso 0.616(4) 1 d PG I 8
Cl19 Cl 0.938(2) 1.3844(19) 0.546(2) 0.090 Uiso 0.073(4) 1 d P J 9
Cl20 Cl 1.0289(12) 1.3196(10) 0.6642(10) 0.090 Uiso 0.145(4) 1 d P K 10
Si1 Si 0.74252(7) 0.79581(6) 0.89809(6) 0.0149(2) Uani 1 1 d . . .
Al1 Al 0.61521(8) 0.72180(7) 0.77379(7) 0.0182(2) Uani 1 1 d . . .
Al2 Al 0.87684(8) 0.97445(7) 0.78595(7) 0.0153(2) Uani 1 1 d . . .
O6 O 0.79397(19) 0.89328(15) 0.86052(16) 0.0187(5) Uani 1 1 d . . .
O5 O 0.70046(19) 0.75380(15) 0.82574(16) 0.0191(5) Uani 1 1 d . . .
O1 O 0.6680(2) 0.67878(18) 0.65833(18) 0.0289(6) Uani 1 1 d . . .
O2 O 0.47111(19) 0.73200(16) 0.83950(17) 0.0216(5) Uani 1 1 d . . .
O3 O 1.02187(19) 0.95721(17) 0.74028(16) 0.0205(5) Uani 1 1 d . . .
O4 O 0.8150(2) 1.07794(16) 0.75704(16) 0.0198(5) Uani 1 1 d . . .
N1 N 0.6046(2) 0.8431(2) 0.6998(2) 0.0211(6) Uani 1 1 d . . .
N2 N 0.5975(2) 0.58921(19) 0.8253(2) 0.0198(6) Uani 1 1 d . . .
N3 N 0.9059(2) 1.04275(19) 0.88576(19) 0.0176(6) Uani 1 1 d . . .
N4 N 0.8788(2) 0.93711(18) 0.65815(19) 0.0159(6) Uani 1 1 d . . .
C1 C 0.5447(3) 0.9446(2) 0.8267(3) 0.0261(8) Uani 1 1 d . . .
H1A H 0.5138 0.8905 0.8668 0.039 Uiso 1 1 calc R . .
H1B H 0.4918 0.9953 0.8437 0.039 Uiso 1 1 calc R . .
H1C H 0.6109 0.9600 0.8355 0.039 Uiso 1 1 calc R . .
C2 C 0.5714(3) 0.9263(2) 0.7266(3) 0.0216(7) Uani 1 1 d . . .
C3 C 0.5620(3) 0.9955(3) 0.6611(3) 0.0285(9) Uani 1 1 d . . .
H3 H 0.5376 1.0546 0.6812 0.034 Uiso 1 1 calc R . .
C4 C 0.5875(3) 0.9786(3) 0.5698(3) 0.0331(10) Uani 1 1 d . . .
H4 H 0.5806 1.0258 0.5267 0.040 Uiso 1 1 calc R . .
C5 C 0.6243(3) 0.8914(3) 0.5385(3) 0.0306(9) Uani 1 1 d . . .
C6 C 0.6538(4) 0.8639(3) 0.4458(3) 0.0424(11) Uani 1 1 d . . .
H6 H 0.6483 0.9057 0.3977 0.051 Uiso 1 1 calc R . .
C7 C 0.6903(4) 0.7772(4) 0.4262(3) 0.0496(13) Uani 1 1 d . . .
H7 H 0.7107 0.7600 0.3637 0.059 Uiso 1 1 calc R . .
C8 C 0.6989(4) 0.7117(3) 0.4951(3) 0.0427(11) Uani 1 1 d . . .
H8 H 0.7257 0.6521 0.4788 0.051 Uiso 1 1 calc R . .
C9 C 0.6676(3) 0.7357(3) 0.5867(3) 0.0297(9) Uani 1 1 d . . .
C10 C 0.6321(3) 0.8256(3) 0.6075(3) 0.0253(8) Uani 1 1 d . . .
C11 C 0.7851(3) 0.5360(3) 0.7622(3) 0.0323(9) Uani 1 1 d . . .
H11A H 0.7969 0.5620 0.6987 0.048 Uiso 1 1 calc R . .
H11B H 0.8267 0.4787 0.7583 0.048 Uiso 1 1 calc R . .
H11C H 0.8092 0.5784 0.7957 0.048 Uiso 1 1 calc R . .
C12 C 0.6660(3) 0.5190(2) 0.8140(3) 0.0236(8) Uani 1 1 d . . .
C13 C 0.6289(3) 0.4313(2) 0.8507(3) 0.0266(8) Uani 1 1 d . . .
H13 H 0.6791 0.3813 0.8399 0.032 Uiso 1 1 calc R . .
C14 C 0.5208(3) 0.4178(2) 0.9017(3) 0.0271(8) Uani 1 1 d . . .
H14 H 0.4963 0.3588 0.9269 0.032 Uiso 1 1 calc R . .
C15 C 0.4463(3) 0.4920(2) 0.9166(3) 0.0234(8) Uani 1 1 d . . .
C16 C 0.3328(3) 0.4875(3) 0.9694(3) 0.0280(8) Uani 1 1 d . . .
H16 H 0.3016 0.4314 0.9985 0.034 Uiso 1 1 calc R . .
C17 C 0.2692(3) 0.5642(3) 0.9781(3) 0.0275(8) Uani 1 1 d . . .
H17 H 0.1935 0.5608 1.0136 0.033 Uiso 1 1 calc R . .
C18 C 0.3128(3) 0.6493(3) 0.9356(3) 0.0253(8) Uani 1 1 d . . .
H18 H 0.2665 0.7017 0.9426 0.030 Uiso 1 1 calc R . .
C19 C 0.4221(3) 0.6555(2) 0.8845(2) 0.0206(7) Uani 1 1 d . . .
C20 C 0.4886(3) 0.5763(2) 0.8764(2) 0.0203(7) Uani 1 1 d . . .
C21 C 0.7216(3) 1.0865(3) 0.9829(3) 0.0265(8) Uani 1 1 d . . .
H21A H 0.7038 1.1264 0.9365 0.040 Uiso 1 1 calc R . .
H21B H 0.6836 1.1087 1.0455 0.040 Uiso 1 1 calc R . .
H21C H 0.6989 1.0249 0.9817 0.040 Uiso 1 1 calc R . .
C22 C 0.8407(3) 1.0856(2) 0.9600(2) 0.0203(7) Uani 1 1 d . . .
C23 C 0.8845(3) 1.1302(2) 1.0157(3) 0.0234(8) Uani 1 1 d . . .
H23 H 0.8369 1.1595 1.0692 0.028 Uiso 1 1 calc R . .
C24 C 0.9939(3) 1.1314(2) 0.9934(3) 0.0244(8) Uani 1 1 d . . .
H24 H 1.0223 1.1618 1.0309 0.029 Uiso 1 1 calc R . .
C25 C 1.0645(3) 1.0874(2) 0.9147(3) 0.0220(7) Uani 1 1 d . . .
C26 C 1.1799(3) 1.0829(3) 0.8842(3) 0.0267(8) Uani 1 1 d . . .
H26 H 1.2157 1.1109 0.9175 0.032 Uiso 1 1 calc R . .
C27 C 1.2382(3) 1.0376(3) 0.8063(3) 0.0299(9) Uani 1 1 d . . .
H27 H 1.3151 1.0355 0.7858 0.036 Uiso 1 1 calc R . .
C28 C 1.1894(3) 0.9936(3) 0.7546(3) 0.0265(8) Uani 1 1 d . . .
H28 H 1.2330 0.9628 0.7008 0.032 Uiso 1 1 calc R . .
C29 C 1.0773(3) 0.9960(2) 0.7833(2) 0.0207(7) Uani 1 1 d . . .
C30 C 1.0158(3) 1.0438(2) 0.8636(2) 0.0187(7) Uani 1 1 d . . .
C31 C 0.9514(3) 0.7828(2) 0.6571(2) 0.0219(7) Uani 1 1 d . . .
H31A H 0.9868 0.8031 0.6974 0.033 Uiso 1 1 calc R . .
H31B H 1.0030 0.7458 0.6091 0.033 Uiso 1 1 calc R . .
H31C H 0.8886 0.7467 0.6952 0.033 Uiso 1 1 calc R . .
C32 C 0.9147(3) 0.8632(2) 0.6110(2) 0.0178(7) Uani 1 1 d . . .
C33 C 0.9171(3) 0.8603(2) 0.5186(2) 0.0216(7) Uani 1 1 d . . .
H33 H 0.9407 0.8062 0.4866 0.026 Uiso 1 1 calc R . .
C34 C 0.8863(3) 0.9339(3) 0.4751(3) 0.0240(8) Uani 1 1 d . . .
H34 H 0.8898 0.9314 0.4127 0.029 Uiso 1 1 calc R . .
C35 C 0.8487(3) 1.0146(2) 0.5231(2) 0.0195(7) Uani 1 1 d . . .
C36 C 0.8155(3) 1.0958(3) 0.4863(3) 0.0245(8) Uani 1 1 d . . .
H36 H 0.8171 1.0999 0.4239 0.029 Uiso 1 1 calc R . .
C37 C 0.7810(3) 1.1683(3) 0.5401(3) 0.0249(8) Uani 1 1 d . . .
H37 H 0.7582 1.2224 0.5146 0.030 Uiso 1 1 calc R . .
C38 C 0.7783(3) 1.1652(2) 0.6330(3) 0.0225(7) Uani 1 1 d . . .
H38 H 0.7541 1.2170 0.6689 0.027 Uiso 1 1 calc R . .
C39 C 0.8108(3) 1.0873(2) 0.6712(2) 0.0183(7) Uani 1 1 d . . .
C40 C 0.8457(3) 1.0111(2) 0.6157(2) 0.0175(7) Uani 1 1 d . . .
C41 C 0.6382(3) 0.7960(2) 1.0214(2) 0.0168(7) Uani 1 1 d . . .
C42 C 0.5330(3) 0.8327(2) 1.0582(2) 0.0196(7) Uani 1 1 d . . .
H42 H 0.5040 0.8671 1.0178 0.023 Uiso 1 1 calc R . .
C43 C 0.4694(3) 0.8197(2) 1.1537(2) 0.0231(8) Uani 1 1 d . . .
H43 H 0.3977 0.8451 1.1779 0.028 Uiso 1 1 calc R . .
C44 C 0.5112(3) 0.7698(2) 1.2129(2) 0.0230(8) Uani 1 1 d . . .
H44 H 0.4679 0.7606 1.2776 0.028 Uiso 1 1 calc R . .
C45 C 0.6164(3) 0.7328(2) 1.1782(2) 0.0224(7) Uani 1 1 d . . .
H45 H 0.6451 0.6995 1.2194 0.027 Uiso 1 1 calc R . .
C46 C 0.6796(3) 0.7450(2) 1.0825(2) 0.0191(7) Uani 1 1 d . . .
C47 C 0.7911(3) 0.7055(2) 1.0373(2) 0.0195(7) Uani 1 1 d . . .
C48 C 0.8485(3) 0.6562(2) 1.0852(3) 0.0245(8) Uani 1 1 d . . .
H48 H 0.8186 0.6490 1.1517 0.029 Uiso 1 1 calc R . .
C49 C 0.9494(3) 0.6176(3) 1.0358(3) 0.0299(9) Uani 1 1 d . . .
H49 H 0.9883 0.5837 1.0686 0.036 Uiso 1 1 calc R . .
C50 C 0.9936(3) 0.6280(3) 0.9387(3) 0.0285(9) Uani 1 1 d . . .
H50 H 1.0624 0.6008 0.9051 0.034 Uiso 1 1 calc R . .
C51 C 0.9371(3) 0.6787(2) 0.8900(3) 0.0232(8) Uani 1 1 d . . .
H51 H 0.9681 0.6858 0.8235 0.028 Uiso 1 1 calc R . .
C52 C 0.8359(3) 0.7189(2) 0.9380(2) 0.0177(7) Uani 1 1 d . . .

loop_
_atom_site_aniso_label
_atom_site_aniso_U_11
_atom_site_aniso_U_22
_atom_site_aniso_U_33
_atom_site_aniso_U_23
_atom_site_aniso_U_13
_atom_site_aniso_U_12
Cl1 0.0544(13) 0.0598(13) 0.0452(12) -0.0174(9) -0.0191(10) 0.0060(9)
Cl2 0.0645(17) 0.0388(10) 0.0292(10) 0.0005(7) -0.0241(10) -0.0081(9)
C1S 0.073(6) 0.041(4) 0.050(5) -0.010(4) -0.034(5) -0.008(4)
Cl5 0.0610(16) 0.0385(11) 0.0306(11) -0.0018(8) -0.0220(11) -0.0011(10)
Cl6 0.083(3) 0.111(3) 0.070(2) 0.0133(19) -0.0390(19) -0.058(2)
C3S 0.050(5) 0.047(5) 0.033(4) -0.003(4) -0.019(4) -0.007(4)
Cl9 0.0300(9) 0.0679(12) 0.0398(11) -0.0057(10) -0.0100(7) -0.0068(8)
Cl10 0.0311(8) 0.0929(19) 0.0371(9) 0.0084(9) -0.0123(7) -0.0222(9)
C5S 0.038(3) 0.068(4) 0.048(4) 0.001(3) -0.029(3) -0.002(3)
Cl17 0.195(4) 0.0280(12) 0.0594(16) 0.0032(10) -0.082(2) 0.0049(16)
Cl18 0.0696(15) 0.0328(10) 0.0412(11) -0.0109(8) -0.0062(10) -0.0064(9)
C9S 0.043(4) 0.013(3) 0.064(5) -0.006(3) -0.015(3) -0.008(3)
Si1 0.0132(4) 0.0159(4) 0.0153(4) 0.0009(3) -0.0050(4) -0.0029(3)
Al1 0.0202(5) 0.0175(5) 0.0178(5) 0.0010(4) -0.0080(4) -0.0049(4)
Al2 0.0151(5) 0.0182(5) 0.0133(5) 0.0013(4) -0.0059(4) -0.0043(4)
O6 0.0183(12) 0.0183(12) 0.0183(12) 0.0019(9) -0.0055(10) -0.0045(9)
O5 0.0202(12) 0.0189(12) 0.0197(12) -0.0029(9) -0.0085(10) -0.0026(10)
O1 0.0388(16) 0.0272(14) 0.0210(13) -0.0030(11) -0.0108(12) -0.0044(12)
O2 0.0194(12) 0.0183(12) 0.0271(13) 0.0048(10) -0.0092(11) -0.0043(10)
O3 0.0147(12) 0.0314(13) 0.0160(12) -0.0031(10) -0.0054(10) -0.0058(10)
O4 0.0246(13) 0.0204(12) 0.0146(12) 0.0009(9) -0.0076(10) -0.0028(10)
N1 0.0179(15) 0.0246(15) 0.0229(16) 0.0049(12) -0.0101(13) -0.0086(12)
N2 0.0225(16) 0.0190(14) 0.0192(15) 0.0004(11) -0.0090(13) -0.0043(12)
N3 0.0176(14) 0.0204(14) 0.0149(14) 0.0029(11) -0.0065(12) -0.0039(11)
N4 0.0141(14) 0.0187(14) 0.0143(14) 0.0011(11) -0.0044(11) -0.0041(11)
C1 0.0249(19) 0.0190(17) 0.032(2) 0.0021(15) -0.0092(17) -0.0005(15)
C2 0.0146(17) 0.0231(18) 0.0275(19) 0.0058(15) -0.0089(15) -0.0052(14)
C3 0.0199(19) 0.030(2) 0.036(2) 0.0116(17) -0.0127(17) -0.0079(15)
C4 0.024(2) 0.037(2) 0.042(2) 0.0207(19) -0.0187(18) -0.0147(17)
C5 0.028(2) 0.040(2) 0.028(2) 0.0117(17) -0.0148(17) -0.0194(17)
C6 0.048(3) 0.056(3) 0.026(2) 0.017(2) -0.018(2) -0.020(2)
C7 0.063(3) 0.068(3) 0.018(2) 0.003(2) -0.013(2) -0.029(3)
C8 0.056(3) 0.049(3) 0.024(2) -0.0028(19) -0.013(2) -0.017(2)
C9 0.035(2) 0.033(2) 0.0221(19) 0.0027(16) -0.0114(17) -0.0121(17)
C10 0.0238(19) 0.034(2) 0.0209(18) 0.0068(15) -0.0112(16) -0.0124(16)
C11 0.029(2) 0.027(2) 0.038(2) -0.0030(17) -0.0101(18) 0.0021(16)
C12 0.027(2) 0.0198(17) 0.0254(19) -0.0035(14) -0.0112(16) -0.0006(15)
C13 0.033(2) 0.0179(17) 0.030(2) -0.0037(15) -0.0124(17) 0.0013(15)
C14 0.042(2) 0.0168(17) 0.0248(19) 0.0017(14) -0.0147(18) -0.0128(16)
C15 0.030(2) 0.0209(17) 0.0223(18) 0.0003(14) -0.0124(16) -0.0076(15)
C16 0.032(2) 0.0246(18) 0.030(2) 0.0050(15) -0.0139(17) -0.0149(16)
C17 0.0214(19) 0.029(2) 0.033(2) 0.0026(16) -0.0112(17) -0.0102(15)
C18 0.0232(19) 0.0247(18) 0.029(2) 0.0044(15) -0.0113(16) -0.0017(15)
C19 0.0247(18) 0.0201(17) 0.0213(18) 0.0041(14) -0.0135(15) -0.0077(14)
C20 0.0228(18) 0.0205(17) 0.0200(17) -0.0003(13) -0.0102(15) -0.0053(14)
C21 0.0213(19) 0.036(2) 0.0235(19) -0.0066(16) -0.0092(16) 0.0026(16)
C22 0.0231(18) 0.0214(17) 0.0156(17) 0.0010(13) -0.0067(14) -0.0012(14)
C23 0.030(2) 0.0220(17) 0.0215(18) -0.0043(14) -0.0135(16) 0.0007(15)
C24 0.034(2) 0.0229(18) 0.0239(19) -0.0019(14) -0.0185(17) -0.0051(15)
C25 0.0263(19) 0.0218(17) 0.0215(18) 0.0019(14) -0.0128(15) -0.0074(14)
C26 0.0241(19) 0.033(2) 0.027(2) 0.0028(16) -0.0133(16) -0.0128(16)
C27 0.0182(18) 0.045(2) 0.028(2) 0.0044(17) -0.0099(16) -0.0114(17)
C28 0.0165(18) 0.044(2) 0.0169(18) 0.0006(16) -0.0036(15) -0.0079(16)
C29 0.0211(18) 0.0277(18) 0.0139(16) 0.0030(14) -0.0073(14) -0.0059(14)
C30 0.0177(17) 0.0232(17) 0.0172(17) 0.0051(13) -0.0091(14) -0.0080(14)
C31 0.0192(18) 0.0231(17) 0.0192(18) -0.0008(14) -0.0025(14) -0.0005(14)
C32 0.0118(16) 0.0214(17) 0.0179(17) -0.0015(13) -0.0024(13) -0.0037(13)
C33 0.0196(18) 0.0252(18) 0.0192(18) -0.0036(14) -0.0056(14) -0.0039(14)
C34 0.0212(18) 0.035(2) 0.0162(17) -0.0042(15) -0.0065(15) -0.0056(15)
C35 0.0132(16) 0.0301(18) 0.0147(16) 0.0017(14) -0.0048(13) -0.0045(14)
C36 0.0195(18) 0.037(2) 0.0171(17) 0.0064(15) -0.0078(15) -0.0052(15)
C37 0.0225(19) 0.0287(19) 0.0226(19) 0.0081(15) -0.0090(15) -0.0013(15)
C38 0.0183(18) 0.0247(18) 0.0223(18) 0.0019(14) -0.0053(15) -0.0026(14)
C39 0.0152(16) 0.0236(17) 0.0151(16) 0.0027(13) -0.0044(13) -0.0060(13)
C40 0.0127(16) 0.0245(17) 0.0149(16) 0.0005(13) -0.0047(13) -0.0025(13)
C41 0.0176(17) 0.0135(15) 0.0186(17) 0.0010(13) -0.0057(14) -0.0066(13)
C42 0.0184(17) 0.0204(17) 0.0195(17) 0.0008(13) -0.0067(14) -0.0030(13)
C43 0.0215(18) 0.0208(17) 0.0207(18) -0.0028(14) -0.0001(15) -0.0008(14)
C44 0.0237(19) 0.0244(18) 0.0156(17) -0.0001(14) -0.0004(15) -0.0082(15)
C45 0.0255(19) 0.0247(18) 0.0174(17) 0.0014(14) -0.0080(15) -0.0070(15)
C46 0.0185(17) 0.0192(16) 0.0204(17) 0.0008(13) -0.0079(14) -0.0059(13)
C47 0.0205(18) 0.0170(16) 0.0220(18) 0.0029(13) -0.0094(15) -0.0053(13)
C48 0.027(2) 0.0252(18) 0.0247(19) 0.0037(15) -0.0141(16) -0.0043(15)
C49 0.031(2) 0.0269(19) 0.037(2) 0.0065(17) -0.0206(18) 0.0003(16)
C50 0.0196(19) 0.0268(19) 0.036(2) 0.0026(16) -0.0084(17) 0.0036(15)
C51 0.0190(18) 0.0228(18) 0.0261(19) -0.0001(15) -0.0067(15) -0.0008(14)
C52 0.0134(16) 0.0198(16) 0.0189(17) 0.0014(13) -0.0050(14) -0.0027(13)

loop_
_atom_type_symbol
_atom_type_description
_atom_type_scat_dispersion_real
_atom_type_scat_dispersion_imag
_atom_type_scat_source
C C 0.0033 0.0016 'International Tables Vol C Tables 4.2.6.8 and 6.1.1.4'
H H 0.0000 0.0000 'International Tables Vol C Tables 4.2.6.8 and 6.1.1.4'
Al Al 0.0645 0.0514 'International Tables Vol C Tables 4.2.6.8 and 6.1.1.4'
Cl Cl 0.1484 0.1585 'International Tables Vol C Tables 4.2.6.8 and 6.1.1.4'
N N 0.0061 0.0033 'International Tables Vol C Tables 4.2.6.8 and 6.1.1.4'
O O 0.0106 0.0060 'International Tables Vol C Tables 4.2.6.8 and 6.1.1.4'
Si Si 0.0817 0.0704 'International Tables Vol C Tables 4.2.6.8 and 6.1.1.4'

loop_
_geom_angle_atom_site_label_1
_geom_angle_atom_site_label_2
_geom_angle_atom_site_label_3
_geom_angle
Cl1 C1S H1SA 109.8
Cl1 C1S H1SB 109.8
Cl2 C1S Cl1 109.3(5)
Cl2 C1S H1SA 109.8
Cl2 C1S H1SB 109.8
H1SA C1S H1SB 108.3
H2SA C1S H2SB 93.4
Cl3 C2S H2SA 108.2
Cl3 C2S H2SB 108.2
Cl4 C2S Cl3 112.9
Cl4 C2S H2SA 108.1
Cl4 C2S H2SB 108.1
H2SA C2S H2SB 111.4
Cl5 C3S Cl6 112.9
Cl8 C4S Cl7 112.9
Cl10 C5S Cl9 112.9
Cl11 C6S Cl12 112.9
Cl13 C7S Cl14 112.9
Cl15 C8S Cl16 112.9
Cl17 C9S Cl18 112.9
O6 Si1 C41 112.40(14)
O6 Si1 C52 111.14(14)
O5 Si1 O6 112.15(13)
O5 Si1 C41 113.63(14)
O5 Si1 C52 114.75(14)
C52 Si1 C41 91.19(15)
O5 Al1 O1 121.16(13)
O5 Al1 O2 117.42(13)
O5 Al1 N1 99.14(12)
O5 Al1 N2 98.48(12)
O1 Al1 N1 82.95(13)
O1 Al1 N2 86.83(13)
O2 Al1 O1 121.42(13)
O2 Al1 N1 88.67(12)
O2 Al1 N2 84.40(12)
N2 Al1 N1 162.32(13)
O6 Al2 O3 120.60(12)
O6 Al2 O4 118.46(12)
O6 Al2 N3 97.83(12)
O6 Al2 N4 100.22(12)
O3 Al2 O4 120.93(12)
O3 Al2 N3 83.35(12)
O3 Al2 N4 87.59(12)
O4 Al2 N3 87.76(12)
O4 Al2 N4 83.56(11)
N3 Al2 N4 161.95(12)
Si1 O6 Al2 158.73(17)
Si1 O5 Al1 161.01(17)
C9 O1 Al1 117.3(2)
C19 O2 Al1 116.1(2)
C29 O3 Al2 117.2(2)
C39 O4 Al2 116.8(2)
C2 N1 Al1 132.5(2)
C2 N1 C10 119.3(3)
C10 N1 Al1 108.0(2)
C12 N2 Al1 133.1(3)
C12 N2 C20 118.9(3)
C20 N2 Al1 107.9(2)
C22 N3 Al2 132.7(2)
C22 N3 C30 118.7(3)
C30 N3 Al2 108.6(2)
C32 N4 Al2 132.8(2)
C32 N4 C40 119.0(3)
C40 N4 Al2 107.7(2)
H1A C1 H1B 109.5
H1A C1 H1C 109.5
H1B C1 H1C 109.5
C2 C1 H1A 109.5
C2 C1 H1B 109.5
C2 C1 H1C 109.5
N1 C2 C1 118.5(3)
N1 C2 C3 120.4(4)
C3 C2 C1 121.2(3)
C2 C3 H3 119.6
C4 C3 C2 120.8(4)
C4 C3 H3 119.6
C3 C4 H4 119.8
C3 C4 C5 120.4(4)
C5 C4 H4 119.8
C4 C5 C6 126.6(4)
C4 C5 C10 115.8(4)
C10 C5 C6 117.6(4)
C5 C6 H6 120.2
C7 C6 C5 119.5(4)
C7 C6 H6 120.2
C6 C7 H7 118.6
C6 C7 C8 122.8(4)
C8 C7 H7 118.6
C7 C8 H8 120.5
C9 C8 C7 119.0(5)
C9 C8 H8 120.5
O1 C9 C8 124.3(4)
O1 C9 C10 116.8(3)
C8 C9 C10 118.8(4)
N1 C10 C5 123.3(4)
N1 C10 C9 114.5(3)
C9 C10 C5 122.2(4)
H11A C11 H11B 109.5
H11A C11 H11C 109.5
H11B C11 H11C 109.5
C12 C11 H11A 109.5
C12 C11 H11B 109.5
C12 C11 H11C 109.5
N2 C12 C11 117.7(3)
N2 C12 C13 121.0(3)
C13 C12 C11 121.3(3)
C12 C13 H13 119.7
C14 C13 C12 120.6(3)
C14 C13 H13 119.7
C13 C14 H14 120.2
C13 C14 C15 119.5(3)
C15 C14 H14 120.2
C14 C15 C16 125.2(3)
C20 C15 C14 116.7(3)
C20 C15 C16 118.1(3)
C15 C16 H16 120.2
C17 C16 C15 119.5(3)
C17 C16 H16 120.2
C16 C17 H17 119.1
C16 C17 C18 121.9(4)
C18 C17 H17 119.1
C17 C18 H18 120.1
C19 C18 C17 119.8(3)
C19 C18 H18 120.1
O2 C19 C18 124.5(3)
O2 C19 C20 117.0(3)
C18 C19 C20 118.5(3)
N2 C20 C15 123.3(3)
N2 C20 C19 114.5(3)
C15 C20 C19 122.2(3)
H21A C21 H21B 109.5
H21A C21 H21C 109.5
H21B C21 H21C 109.5
C22 C21 H21A 109.5
C22 C21 H21B 109.5
C22 C21 H21C 109.5
N3 C22 C21 118.8(3)
N3 C22 C23 120.5(3)
C23 C22 C21 120.8(3)
C22 C23 H23 119.6
C24 C23 C22 120.8(3)
C24 C23 H23 119.6
C23 C24 H24 120.1
C23 C24 C25 119.8(3)
C25 C24 H24 120.1
C24 C25 C26 125.5(3)
C30 C25 C24 116.4(3)
C30 C25 C26 118.1(3)
C25 C26 H26 120.5
C27 C26 C25 119.0(3)
C27 C26 H26 120.5
C26 C27 H27 118.5
C26 C27 C28 123.0(4)
C28 C27 H27 118.5
C27 C28 H28 120.4
C29 C28 C27 119.3(4)
C29 C28 H28 120.4
O3 C29 C28 124.8(3)
O3 C29 C30 116.9(3)
C28 C29 C30 118.3(3)
N3 C30 C25 123.9(3)
N3 C30 C29 113.8(3)
C25 C30 C29 122.3(3)
H31A C31 H31B 109.5
H31A C31 H31C 109.5
H31B C31 H31C 109.5
C32 C31 H31A 109.5
C32 C31 H31B 109.5
C32 C31 H31C 109.5
N4 C32 C31 119.0(3)
N4 C32 C33 120.5(3)
C33 C32 C31 120.5(3)
C32 C33 H33 119.5
C34 C33 C32 120.9(3)
C34 C33 H33 119.5
C33 C34 H34 120.0
C33 C34 C35 120.0(3)
C35 C34 H34 120.0
C36 C35 C34 126.0(3)
C36 C35 C40 118.5(3)
C40 C35 C34 115.6(3)
C35 C36 H36 120.0
C37 C36 C35 119.9(3)
C37 C36 H36 120.0
C36 C37 H37 119.1
C36 C37 C38 121.8(3)
C38 C37 H37 119.1
C37 C38 H38 120.0
C39 C38 C37 120.0(3)
C39 C38 H38 120.0
O4 C39 C38 125.0(3)
O4 C39 C40 116.6(3)
C38 C39 C40 118.4(3)
N4 C40 C35 123.9(3)
N4 C40 C39 114.7(3)
C35 C40 C39 121.4(3)
C42 C41 Si1 132.2(3)
C42 C41 C46 118.6(3)
C46 C41 Si1 109.1(2)
C41 C42 H42 119.5
C41 C42 C43 121.0(3)
C43 C42 H42 119.5
C42 C43 H43 120.1
C44 C43 C42 119.7(3)
C44 C43 H43 120.1
C43 C44 H44 119.7
C43 C44 C45 120.5(3)
C45 C44 H44 119.7
C44 C45 H45 120.1
C44 C45 C46 119.7(3)
C46 C45 H45 120.1
C41 C46 C47 115.4(3)
C45 C46 C41 120.3(3)
C45 C46 C47 124.3(3)
C48 C47 C46 124.6(3)
C48 C47 C52 120.8(3)
C52 C47 C46 114.7(3)
C47 C48 H48 120.0
C49 C48 C47 119.9(3)
C49 C48 H48 120.0
C48 C49 H49 119.8
C48 C49 C50 120.3(3)
C50 C49 H49 119.8
C49 C50 H50 120.0
C49 C50 C51 120.1(4)
C51 C50 H50 120.0
C50 C51 H51 119.6
C52 C51 C50 120.8(3)
C52 C51 H51 119.6
C47 C52 Si1 109.3(2)
C51 C52 Si1 132.6(3)
C51 C52 C47 118.0(3)

loop_
_geom_bond_atom_site_label_1
_geom_bond_atom_site_label_2
_geom_bond_distance
Cl1 C1S 1.764(10)
Cl2 C1S 1.750(8)
C1S H1SA 0.9900
C1S H1SB 0.9900
C1S H2SB 1.1186
Cl3 C2S 1.7602
Cl4 C2S 1.7601
C2S H2SA 1.0851
C2S H2SB 1.0842
Cl5 C3S 1.7601
Cl5 H4SB 1.6950
Cl6 C3S 1.7603
C3S H3SA 1.0839
C3S H3SB 1.0846
Cl7 C4S 1.7602
Cl8 C4S 1.7600
C4S H4SA 1.0850
C4S H4SB 1.0846
C4S H5SA 0.8769
Cl9 C5S 1.7606
Cl10 C5S 1.7603
C5S H4SA 0.8572
C5S H5SA 1.0848
C5S H5SB 1.0841
Cl11 C6S 1.7601
Cl12 C6S 1.7602
Cl12 H7SB 1.0417
C6S H6SA 1.0846
C6S H6SB 1.0845
Cl13 C7S 1.7596
Cl14 C7S 1.7607
C7S H7SA 1.0848
C7S H7SB 1.0847
Cl15 C8S 1.7601
Cl15 H9SB 0.3488
Cl16 C8S 1.7603
C8S H8SA 1.0846
C8S H8SB 1.0846
Cl17 C9S 1.7602
Cl18 H8SB 1.3941
Cl18 C9S 1.7602
C9S H9SA 1.0847
C9S H9SB 1.0845
Cl20 H8SB 1.6268
Cl20 H9SB 1.2998
Si1 O6 1.602(2)
Si1 O5 1.599(2)
Si1 C41 1.887(4)
Si1 C52 1.875(3)
Al1 O5 1.717(3)
Al1 O1 1.804(3)
Al1 O2 1.804(3)
Al1 N1 2.078(3)
Al1 N2 2.051(3)
Al2 O6 1.720(2)
Al2 O3 1.798(3)
Al2 O4 1.802(3)
Al2 N3 2.067(3)
Al2 N4 2.078(3)
O1 C9 1.336(5)
O2 C19 1.344(4)
O3 C29 1.337(4)
O4 C39 1.340(4)
N1 C2 1.328(5)
N1 C10 1.371(5)
N2 C12 1.321(5)
N2 C20 1.380(5)
N3 C22 1.331(5)
N3 C30 1.370(4)
N4 C32 1.327(4)
N4 C40 1.367(4)
C1 H1A 0.9800
C1 H1B 0.9800
C1 H1C 0.9800
C1 C2 1.491(5)
C2 C3 1.415(5)
C3 H3 0.9500
C3 C4 1.359(6)
C4 H4 0.9500
C4 C5 1.411(6)
C5 C6 1.419(6)
C5 C10 1.414(5)
C6 H6 0.9500
C6 C7 1.363(7)
C7 H7 0.9500
C7 C8 1.413(7)
C8 H8 0.9500
C8 C9 1.384(6)
C9 C10 1.406(6)
C11 H11A 0.9800
C11 H11B 0.9800
C11 H11C 0.9800
C11 C12 1.507(5)
C12 C13 1.413(5)
C13 H13 0.9500
C13 C14 1.372(6)
C14 H14 0.9500
C14 C15 1.410(5)
C15 C16 1.423(5)
C15 C20 1.398(5)
C16 H16 0.9500
C16 C17 1.362(6)
C17 H17 0.9500
C17 C18 1.421(5)
C18 H18 0.9500
C18 C19 1.373(5)
C19 C20 1.413(5)
C21 H21A 0.9800
C21 H21B 0.9800
C21 H21C 0.9800
C21 C22 1.487(5)
C22 C23 1.420(5)
C23 H23 0.9500
C23 C24 1.364(5)
C24 H24 0.9500
C24 C25 1.406(5)
C25 C26 1.425(5)
C25 C30 1.403(5)
C26 H26 0.9500
C26 C27 1.365(6)
C27 H27 0.9500
C27 C28 1.411(5)
C28 H28 0.9500
C28 C29 1.385(5)
C29 C30 1.419(5)
C31 H31A 0.9800
C31 H31B 0.9800
C31 H31C 0.9800
C31 C32 1.491(5)
C32 C33 1.415(5)
C33 H33 0.9500
C33 C34 1.358(5)
C34 H34 0.9500
C34 C35 1.421(5)
C35 C36 1.409(5)
C35 C40 1.409(5)
C36 H36 0.9500
C36 C37 1.360(6)
C37 H37 0.9500
C37 C38 1.415(5)
C38 H38 0.9500
C38 C39 1.376(5)
C39 C40 1.421(5)
C41 C42 1.393(5)
C41 C46 1.411(5)
C42 H42 0.9500
C42 C43 1.399(5)
C43 H43 0.9500
C43 C44 1.384(5)
C44 H44 0.9500
C44 C45 1.393(5)
C45 H45 0.9500
C45 C46 1.401(5)
C46 C47 1.488(5)
C47 C48 1.391(5)
C47 C52 1.421(5)
C48 H48 0.9500
C48 C49 1.386(6)
C49 H49 0.9500
C49 C50 1.387(6)
C50 H50 0.9500
C50 C51 1.400(5)
C51 H51 0.9500
C51 C52 1.395(5)

loop_
_geom_torsion_atom_site_label_1
_geom_torsion_atom_site_label_2
_geom_torsion_atom_site_label_3
_geom_torsion_atom_site_label_4
_geom_torsion
Si1 C41 C42 C43 177.1(3)
Si1 C41 C46 C45 -178.5(3)
Si1 C41 C46 C47 0.4(4)
Al1 O1 C9 C8 -175.8(3)
Al1 O1 C9 C10 3.8(5)
Al1 O2 C19 C18 -178.0(3)
Al1 O2 C19 C20 0.7(4)
Al1 N1 C2 C1 6.9(5)
Al1 N1 C2 C3 -173.2(3)
Al1 N1 C10 C5 174.1(3)
Al1 N1 C10 C9 -5.0(4)
Al1 N2 C12 C11 7.9(5)
Al1 N2 C12 C13 -173.1(3)
Al1 N2 C20 C15 175.7(3)
Al1 N2 C20 C19 -3.8(4)
Al2 O3 C29 C28 -176.5(3)
Al2 O3 C29 C30 2.7(4)
Al2 O4 C39 C38 -172.2(3)
Al2 O4 C39 C40 6.0(4)
Al2 N3 C22 C21 1.8(5)
Al2 N3 C22 C23 -177.8(2)
Al2 N3 C30 C25 177.6(3)
Al2 N3 C30 C29 -2.5(3)
Al2 N4 C32 C31 8.3(5)
Al2 N4 C32 C33 -172.4(2)
Al2 N4 C40 C35 172.4(3)
Al2 N4 C40 C39 -5.4(3)
O6 Si1 O5 Al1 -100.6(5)
O6 Si1 C41 C42 72.2(4)
O6 Si1 C41 C46 -110.7(2)
O6 Si1 C52 C47 109.2(2)
O6 Si1 C52 C51 -67.7(4)
O6 Al2 O3 C29 -98.4(3)
O6 Al2 O4 C39 -105.2(2)
O6 Al2 N3 C22 -59.8(3)
O6 Al2 N3 C30 123.2(2)
O6 Al2 N4 C32 -63.3(3)
O6 Al2 N4 C40 124.6(2)
O5 Si1 O6 Al2 -54.3(5)
O5 Si1 C41 C42 -56.5(4)
O5 Si1 C41 C46 120.6(2)
O5 Si1 C52 C47 -122.2(2)
O5 Si1 C52 C51 60.8(4)
O5 Al1 O1 C9 -101.6(3)
O5 Al1 O2 C19 -98.9(2)
O5 Al1 N1 C2 -58.8(3)
O5 Al1 N1 C10 126.1(2)
O5 Al1 N2 C12 -64.1(3)
O5 Al1 N2 C20 120.3(2)
O1 Al1 O5 Si1 170.7(5)
O1 Al1 O2 C19 80.5(3)
O1 Al1 N1 C2 -179.3(3)
O1 Al1 N1 C10 5.5(2)
O1 Al1 N2 C12 56.9(3)
O1 Al1 N2 C20 -118.6(2)
O1 C9 C10 N1 1.4(5)
O1 C9 C10 C5 -177.7(3)
O2 Al1 O5 Si1 -9.8(5)
O2 Al1 O1 C9 78.9(3)
O2 Al1 N1 C2 58.8(3)
O2 Al1 N1 C10 -116.4(2)
O2 Al1 N2 C12 178.9(3)
O2 Al1 N2 C20 3.4(2)
O2 C19 C20 N2 2.4(5)
O2 C19 C20 C15 -177.1(3)
O3 Al2 O6 Si1 -53.9(5)
O3 Al2 O4 C39 76.2(3)
O3 Al2 N3 C22 -179.9(3)
O3 Al2 N3 C30 3.1(2)
O3 Al2 N4 C32 57.4(3)
O3 Al2 N4 C40 -114.7(2)
O3 C29 C30 N3 0.3(4)
O3 C29 C30 C25 -179.9(3)
O4 Al2 O6 Si1 127.6(4)
O4 Al2 O3 C29 80.2(3)
O4 Al2 N3 C22 58.7(3)
O4 Al2 N3 C30 -118.4(2)
O4 Al2 N4 C32 178.9(3)
O4 Al2 N4 C40 6.8(2)
O4 C39 C40 N4 0.3(4)
O4 C39 C40 C35 -177.5(3)
N1 Al1 O5 Si1 83.4(5)
N1 Al1 O1 C9 -5.1(3)
N1 Al1 O2 C19 161.4(2)
N1 Al1 N2 C12 111.5(5)
N1 Al1 N2 C20 -64.0(5)
N1 C2 C3 C4 -0.6(5)
N2 Al1 O5 Si1 -97.9(5)
N2 Al1 O1 C9 160.4(3)
N2 Al1 O2 C19 -2.3(2)
N2 Al1 N1 C2 125.6(4)
N2 Al1 N1 C10 -49.6(5)
N2 C12 C13 C14 -2.2(6)
N3 Al2 O6 Si1 -140.7(4)
N3 Al2 O3 C29 -3.2(2)
N3 Al2 O4 C39 157.1(2)
N3 Al2 N4 C32 117.1(4)
N3 Al2 N4 C40 -54.9(5)
N3 C22 C23 C24 1.3(5)
N4 Al2 O6 Si1 39.4(5)
N4 Al2 O3 C29 161.2(2)
N4 Al2 O4 C39 -7.1(2)
N4 Al2 N3 C22 119.8(4)
N4 Al2 N3 C30 -57.2(5)
N4 C32 C33 C34 2.2(5)
C1 C2 C3 C4 179.4(3)
C2 N1 C10 C5 -1.8(5)
C2 N1 C10 C9 179.1(3)
C2 C3 C4 C5 -0.2(6)
C3 C4 C5 C6 -179.9(4)
C3 C4 C5 C10 -0.1(5)
C4 C5 C6 C7 178.5(4)
C4 C5 C10 N1 1.1(5)
C4 C5 C10 C9 -179.9(3)
C5 C6 C7 C8 0.9(7)
C6 C5 C10 N1 -179.1(4)
C6 C5 C10 C9 -0.1(6)
C6 C7 C8 C9 1.0(8)
C7 C8 C9 O1 177.2(4)
C7 C8 C9 C10 -2.3(7)
C8 C9 C10 N1 -179.0(4)
C8 C9 C10 C5 1.9(6)
C10 N1 C2 C1 -178.4(3)
C10 N1 C2 C3 1.5(5)
C10 C5 C6 C7 -1.3(6)
C11 C12 C13 C14 176.8(4)
C12 N2 C20 C15 -0.6(5)
C12 N2 C20 C19 179.9(3)
C12 C13 C14 C15 0.8(6)
C13 C14 C15 C16 -178.8(4)
C13 C14 C15 C20 0.6(5)
C14 C15 C16 C17 -179.6(4)
C14 C15 C20 N2 -0.7(5)
C14 C15 C20 C19 178.7(3)
C15 C16 C17 C18 0.1(6)
C16 C15 C20 N2 178.7(3)
C16 C15 C20 C19 -1.9(5)
C16 C17 C18 C19 -0.3(6)
C17 C18 C19 O2 178.1(3)
C17 C18 C19 C20 -0.6(5)
C18 C19 C20 N2 -178.8(3)
C18 C19 C20 C15 1.7(5)
C20 N2 C12 C11 -176.9(3)
C20 N2 C12 C13 2.1(5)
C20 C15 C16 C17 1.0(5)
C21 C22 C23 C24 -178.3(3)
C22 N3 C30 C25 0.1(5)
C22 N3 C30 C29 180.0(3)
C22 C23 C24 C25 -0.5(5)
C23 C24 C25 C26 -179.4(3)
C23 C24 C25 C30 -0.3(5)
C24 C25 C26 C27 179.9(4)
C24 C25 C30 N3 0.5(5)
C24 C25 C30 C29 -179.3(3)
C25 C26 C27 C28 -0.8(6)
C26 C25 C30 N3 179.7(3)
C26 C25 C30 C29 -0.1(5)
C26 C27 C28 C29 0.0(6)
C27 C28 C29 O3 179.9(3)
C27 C28 C29 C30 0.7(5)
C28 C29 C30 N3 179.5(3)
C28 C29 C30 C25 -0.7(5)
C30 N3 C22 C21 178.6(3)
C30 N3 C22 C23 -1.0(5)
C30 C25 C26 C27 0.8(5)
C31 C32 C33 C34 -178.4(3)
C32 N4 C40 C35 -1.0(5)
C32 N4 C40 C39 -178.7(3)
C32 C33 C34 C35 -1.3(5)
C33 C34 C35 C36 179.3(3)
C33 C34 C35 C40 -0.6(5)
C34 C35 C36 C37 179.9(3)
C34 C35 C40 N4 1.8(5)
C34 C35 C40 C39 179.4(3)
C35 C36 C37 C38 0.6(6)
C36 C35 C40 N4 -178.1(3)
C36 C35 C40 C39 -0.5(5)
C36 C37 C38 C39 -0.2(5)
C37 C38 C39 O4 177.6(3)
C37 C38 C39 C40 -0.6(5)
C38 C39 C40 N4 178.7(3)
C38 C39 C40 C35 0.9(5)
C40 N4 C32 C31 179.6(3)
C40 N4 C32 C33 -1.0(5)
C40 C35 C36 C37 -0.3(5)
C41 Si1 O6 Al2 176.2(4)
C41 Si1 O5 Al1 28.3(5)
C41 Si1 C52 C47 -5.4(3)
C41 Si1 C52 C51 177.6(4)
C41 C42 C43 C44 0.0(5)
C41 C46 C47 C48 177.3(3)
C41 C46 C47 C52 -4.9(4)
C42 C41 C46 C45 -0.9(5)
C42 C41 C46 C47 178.0(3)
C42 C43 C44 C45 0.5(5)
C43 C44 C45 C46 -1.1(5)
C44 C45 C46 C41 1.4(5)
C44 C45 C46 C47 -177.4(3)
C45 C46 C47 C48 -3.9(5)
C45 C46 C47 C52 174.0(3)
C46 C41 C42 C43 0.2(5)
C46 C47 C48 C49 176.0(3)
C46 C47 C52 Si1 6.7(4)
C46 C47 C52 C51 -175.8(3)
C47 C48 C49 C50 0.2(6)
C48 C47 C52 Si1 -175.3(3)
C48 C47 C52 C51 2.2(5)
C48 C49 C50 C51 0.8(6)
C49 C50 C51 C52 -0.3(6)
C50 C51 C52 Si1 175.6(3)
C50 C51 C52 C47 -1.2(5)
C52 Si1 O6 Al2 75.7(5)
C52 Si1 O5 Al1 131.4(5)
C52 Si1 C41 C42 -174.3(3)
C52 Si1 C41 C46 2.8(2)
C52 C47 C48 C49 -1.7(5)
